data_4022462
loop_
_publ_author_name
'Jean-Pierre Uttaro'
'G\'erard Audran'
'Elie Palombo'
'Honor\'e Monti'

_publ_section_title
;
 First Enantioselective Synthesis and Absolute Stereochemistry
 Assignment of New Monocyclic Sesquiterpenes from
 Artemisia chamaemelifolia
;
_journal_name_full 'Journal of Organic Chemistry'
_journal_page_first 5407
_journal_page_last 5410
_journal_paper_doi 10.1021/jo034424y
_journal_volume 68
_journal_year 2003
_chemical_formula_sum 'C15 H26 O3'
_chemical_formula_weight 254.36
_chemical_name_systematic
;
  ?
;
_space_group_IT_number 19
_symmetry_cell_setting orthorhombic
_symmetry_space_group_name_Hall 'P 2ac 2ab'
_symmetry_space_group_name_H-M 'P 21 21 21'
_atom_sites_solution_hydrogens geom
_atom_sites_solution_primary direct
_atom_sites_solution_secondary difmap
_audit_creation_method SHELXL-97
_cell_angle_alpha 90.00
_cell_angle_beta 90.00
_cell_angle_gamma 90.00
_cell_formula_units_Z 4
_cell_length_a 6.9850(4)
_cell_length_b 13.051(1)
_cell_length_c 16.103(2)
_cell_measurement_reflns_used 1722
_cell_measurement_temperature 293(2)
_cell_measurement_theta_max 26.41
_cell_measurement_theta_min 2.53
_cell_volume 1468.0(2)
_computing_cell_refinement 'Denzo and Scalepak (Otwinowski & Minor, 1997)'
_computing_data_collection 'KappaCCD (Nonius, 1998)'
_computing_data_reduction 'Denzo and Scalepak (Otwinowski & Minor, 1997)'
_computing_structure_refinement 'SHELXL-97 (Sheldrick, 1997)'
_computing_structure_solution 'SIR92 (Altomare et al., 1994)'
_diffrn_ambient_temperature 293(2)
_diffrn_measured_fraction_theta_full 0.955
_diffrn_measured_fraction_theta_max 0.955
_diffrn_measurement_device_type KappaCCD
_diffrn_measurement_method 'Phi scan'
_diffrn_radiation_monochromator graphite
_diffrn_radiation_source 'fine-focus sealed tube'
_diffrn_radiation_type MoK\a
_diffrn_radiation_wavelength 0.71073
_diffrn_reflns_av_R_equivalents 0.05
_diffrn_reflns_av_sigmaI/netI 0.0332
_diffrn_reflns_limit_h_max 8
_diffrn_reflns_limit_h_min 0
_diffrn_reflns_limit_k_max 16
_diffrn_reflns_limit_k_min 0
_diffrn_reflns_limit_l_max 19
_diffrn_reflns_limit_l_min 0
_diffrn_reflns_number 1674
_diffrn_reflns_theta_full 26.41
_diffrn_reflns_theta_max 26.41
_diffrn_reflns_theta_min 2.97
_exptl_absorpt_coefficient_mu 0.078
_exptl_absorpt_correction_type none
_exptl_crystal_colour colorless
_exptl_crystal_density_diffrn 1.151
_exptl_crystal_density_method 'not measured'
_exptl_crystal_description prism
_exptl_crystal_F_000 560
_exptl_crystal_size_max .3
_exptl_crystal_size_mid .1
_exptl_crystal_size_min .1
_refine_diff_density_max 0.347
_refine_diff_density_min -0.355
_refine_diff_density_rms 0.089
_refine_ls_extinction_coef 0.67(10)
_refine_ls_extinction_expression Fc^*^=kFc[1+0.001xFc^2^\l^3^/sin(2\q)]^-1/4^
_refine_ls_extinction_method SHELXL
_refine_ls_goodness_of_fit_ref 1.108
_refine_ls_hydrogen_treatment mixed
_refine_ls_matrix_type full
_refine_ls_number_parameters 164
_refine_ls_number_reflns 1674
_refine_ls_number_restraints 0
_refine_ls_restrained_S_all 1.108
_refine_ls_R_factor_all 0.1128
_refine_ls_R_factor_gt 0.1075
_refine_ls_shift/su_max 0.001
_refine_ls_shift/su_mean 0.000
_refine_ls_structure_factor_coef Fsqd
_refine_ls_weighting_details 'calc w=1/[\s^2^(Fo^2^)+(0.1800P)^2^+1.9700P] where P=(Fo^2^+2Fc^2^)/3'
_refine_ls_weighting_scheme calc
_refine_ls_wR_factor_gt 0.2991
_refine_ls_wR_factor_ref 0.3053
_reflns_number_gt 1564
_reflns_number_total 1674
_reflns_threshold_expression >2sigma(I)
_cod_data_source_file jo034424ysi20030404_014823.cif
_cod_data_source_block shelxl
_cod_depositor_comments
;
The following automatic conversions were performed:
'_symmetry_cell_setting' value 'Orthorhombic' changed to 'orthorhombic'
according to '/home/saulius/struct/CIF-dictionaries/cif_core.dic'
dictionary named 'cif_core.dic' version 2.4.1 from 2010-06-29.

Automatic conversion script
Id: cif_fix_enum 1527 2010-12-29 10:47:43Z saulius 
;
_cod_database_code 4022462

loop_
_symmetry_equiv_pos_as_xyz
'x, y, z'
'-x+1/2, -y, z+1/2'
'x+1/2, -y+1/2, -z'
'-x, y+1/2, -z+1/2'

loop_
_atom_site_label
_atom_site_type_symbol
_atom_site_fract_x
_atom_site_fract_y
_atom_site_fract_z
_atom_site_U_iso_or_equiv
_atom_site_adp_type
_atom_site_occupancy
_atom_site_symmetry_multiplicity
_atom_site_calc_flag
_atom_site_refinement_flags
O1 O 0.2613(6) -0.2324(4) -0.3526(3) 0.0516(14) Uani 1 1 d .
O2 O -0.3499(6) -0.1912(4) -0.3544(3) 0.0472(12) Uani 1 1 d .
O3 O -0.2250(7) 0.1176(4) -0.0191(3) 0.0484(13) Uani 1 1 d .
C1 C -0.1176(9) -0.1246(5) -0.2094(4) 0.0367(13) Uani 1 1 d .
H1 H -0.1649 -0.0752 -0.2486 0.044 Uiso 1 1 d R
C2 C 0.0915(9) -0.1542(5) -0.2380(4) 0.0393(14) Uani 1 1 d .
C3 C 0.1836(11) -0.2282(6) -0.1776(5) 0.0526(17) Uani 1 1 d .
H3A H 0.3104 -0.2447 -0.1962 0.063 Uiso 1 1 d R
H3B H 0.1076 -0.2894 -0.1756 0.063 Uiso 1 1 d R
H3C H 0.1900 -0.1982 -0.1232 0.063 Uiso 1 1 d R
C4 C 0.2140(11) -0.0555(6) -0.2456(5) 0.0528(17) Uani 1 1 d .
H4A H 0.3408 -0.0738 -0.2631 0.063 Uiso 1 1 d R
H4B H 0.2202 -0.0215 -0.1928 0.063 Uiso 1 1 d R
H4C H 0.1575 -0.0104 -0.2859 0.063 Uiso 1 1 d R
C5 C 0.0741(8) -0.2002(5) -0.3243(4) 0.0407(14) Uani 1 1 d .
H5 H 0.0280 -0.1470 -0.3603 0.049 Uiso 1 1 d R
C6 C -0.0635(9) -0.2898(5) -0.3329(4) 0.0446(15) Uani 1 1 d .
H6A H -0.0743 -0.3097 -0.3901 0.053 Uiso 1 1 d R
H6B H -0.0147 -0.3462 -0.3011 0.053 Uiso 1 1 d R
C7 C -0.2631(9) -0.2629(5) -0.2993(4) 0.0444(15) Uani 1 1 d .
H7 H -0.3424 -0.3229 -0.2969 0.053 Uiso 1 1 d R
C8 C -0.2378(8) -0.2197(5) -0.2118(4) 0.0393(14) Uani 1 1 d .
C9 C -0.3105(12) -0.2696(6) -0.1482(5) 0.0539(18) Uani 1 1 d .
H9A H -0.3870 -0.3296 -0.1572 0.065 Uiso 1 1 d R
H9B H -0.2863 -0.2460 -0.0927 0.065 Uiso 1 1 d R
C10 C -0.1249(10) -0.0691(6) -0.1243(4) 0.0467(16) Uani 1 1 d .
H10A H -0.1022 -0.1170 -0.0802 0.056 Uiso 1 1 d R
H10B H -0.0288 -0.0165 -0.1230 0.056 Uiso 1 1 d R
C11 C -0.3162(11) -0.0196(6) -0.1098(4) 0.0469(16) Uani 1 1 d .
H11A H -0.3347 0.0341 -0.1498 0.056 Uiso 1 1 d R
H11B H -0.4149 -0.0702 -0.1162 0.056 Uiso 1 1 d R
C12 C -0.3510(10) 0.0293(5) -0.0245(4) 0.0457(15) Uani 1 1 d .
C13 C -0.3074(14) -0.0429(6) 0.0453(4) 0.058(2) Uani 1 1 d .
H13A H -0.3910 -0.1011 0.0413 0.070 Uiso 1 1 d R
H13B H -0.3288 -0.0085 0.0972 0.070 Uiso 1 1 d R
H13C H -0.1767 -0.0653 0.0423 0.070 Uiso 1 1 d R
C14 C -0.5548(11) 0.0685(7) -0.0228(5) 0.0549(18) Uani 1 1 d .
H14 H -0.5845 0.1334 -0.0478 0.066 Uiso 1 1 d R
C15 C -0.7049(14) 0.0224(9) 0.0088(7) 0.078(3) Uani 1 1 d .
H15A H -0.8281 0.0547 0.0057 0.094 Uiso 1 1 d R
H15B H -0.6917 -0.0430 0.0354 0.094 Uiso 1 1 d R

loop_
_atom_site_aniso_label
_atom_site_aniso_U_11
_atom_site_aniso_U_22
_atom_site_aniso_U_33
_atom_site_aniso_U_23
_atom_site_aniso_U_13
_atom_site_aniso_U_12
O1 0.030(2) 0.064(3) 0.060(3) -0.023(2) 0.004(2) 0.001(2)
O2 0.033(2) 0.064(3) 0.045(2) -0.002(2) -0.0012(19) -0.001(2)
O3 0.049(3) 0.054(3) 0.043(2) 0.000(2) 0.002(2) -0.003(2)
C1 0.032(3) 0.043(3) 0.035(3) 0.002(2) 0.000(2) 0.006(3)
C2 0.031(3) 0.047(3) 0.040(3) -0.004(2) 0.006(2) 0.001(3)
C3 0.042(3) 0.066(4) 0.050(4) -0.003(3) -0.003(3) 0.008(3)
C4 0.046(4) 0.055(4) 0.058(4) -0.009(3) 0.006(3) -0.006(3)
C5 0.027(3) 0.049(3) 0.046(3) -0.006(3) 0.005(2) 0.001(3)
C6 0.032(3) 0.043(3) 0.058(4) -0.009(3) -0.002(3) 0.003(3)
C7 0.031(3) 0.050(3) 0.052(3) -0.011(3) 0.003(3) -0.005(3)
C8 0.028(3) 0.042(3) 0.047(3) 0.002(2) 0.005(2) 0.004(2)
C9 0.053(4) 0.053(4) 0.056(4) 0.008(3) 0.006(3) 0.003(3)
C10 0.046(4) 0.057(4) 0.037(3) -0.007(3) 0.004(3) -0.004(3)
C11 0.049(4) 0.055(4) 0.036(3) -0.001(3) 0.001(3) 0.005(3)
C12 0.048(4) 0.046(3) 0.043(3) 0.004(3) 0.007(3) -0.003(3)
C13 0.076(5) 0.057(4) 0.042(4) 0.006(3) 0.009(3) 0.006(4)
C14 0.044(4) 0.074(5) 0.047(3) -0.008(4) 0.001(3) 0.001(3)
C15 0.058(5) 0.100(7) 0.077(6) -0.020(5) 0.017(4) -0.008(5)

loop_
_atom_type_symbol
_atom_type_description
_atom_type_scat_dispersion_real
_atom_type_scat_dispersion_imag
_atom_type_scat_source
C C 0.0033 0.0016 'International Tables Vol C Tables 4.2.6.8 and 6.1.1.4'
H H 0.0000 0.0000 'International Tables Vol C Tables 4.2.6.8 and 6.1.1.4'
O O 0.0106 0.0060 'International Tables Vol C Tables 4.2.6.8 and 6.1.1.4'

loop_
_geom_angle_atom_site_label_1
_geom_angle_atom_site_label_2
_geom_angle_atom_site_label_3
_geom_angle
C8 C1 C10 113.0(5)
C8 C1 C2 107.9(5)
C10 C1 C2 113.7(5)
C8 C1 H1 110.2
C10 C1 H1 104.8
C2 C1 H1 106.9
C3 C2 C5 111.7(5)
C3 C2 C4 110.2(6)
C5 C2 C4 107.5(5)
C3 C2 C1 111.2(5)
C5 C2 C1 106.8(5)
C4 C2 C1 109.2(5)
C2 C3 H3A 109.6
C2 C3 H3B 108.5
H3A C3 H3B 109.5
C2 C3 H3C 110.3
H3A C3 H3C 109.5
H3B C3 H3C 109.5
C2 C4 H4A 109.0
C2 C4 H4B 109.8
H4A C4 H4B 109.5
C2 C4 H4C 109.6
H4A C4 H4C 109.4
H4B C4 H4C 109.5
O1 C5 C2 109.3(5)
O1 C5 C6 108.6(5)
C2 C5 C6 116.0(5)
O1 C5 H5 108.9
C2 C5 H5 107.1
C6 C5 H5 106.8
C5 C6 C7 111.5(5)
C5 C6 H6A 110.2
C7 C6 H6A 109.2
C5 C6 H6B 108.4
C7 C6 H6B 108.0
H6A C6 H6B 109.5
O2 C7 C8 112.4(5)
O2 C7 C6 108.4(5)
C8 C7 C6 107.7(5)
O2 C7 H7 108.3
C8 C7 H7 109.3
C6 C7 H7 110.6
C9 C8 C1 127.3(6)
C9 C8 C7 119.4(6)
C1 C8 C7 113.2(5)
C8 C9 H9A 120.1
C8 C9 H9B 119.9
H9A C9 H9B 120.0
C11 C10 C1 111.6(5)
C11 C10 H10A 108.2
C1 C10 H10A 110.1
C11 C10 H10B 108.2
C1 C10 H10B 109.3
H10A C10 H10B 109.5
C10 C11 C12 117.3(6)
C10 C11 H11A 109.2
C12 C11 H11A 106.0
C10 C11 H11B 109.0
C12 C11 H11B 105.6
H11A C11 H11B 109.5
O3 C12 C13 109.3(6)
O3 C12 C14 107.5(5)
C13 C12 C14 113.0(6)
O3 C12 C11 106.7(5)
C13 C12 C11 112.2(6)
C14 C12 C11 107.8(6)
C12 C13 H13A 108.9
C12 C13 H13B 109.1
H13A C13 H13B 109.5
C12 C13 H13C 110.4
H13A C13 H13C 109.5
H13B C13 H13C 109.5
C15 C14 C12 127.1(8)
C15 C14 H14 113.2
C12 C14 H14 119.6
C14 C15 H15A 119.7
C14 C15 H15B 120.3
H15A C15 H15B 120.0

loop_
_geom_bond_atom_site_label_1
_geom_bond_atom_site_label_2
_geom_bond_distance
O1 C5 1.447(7)
O2 C7 1.425(9)
O3 C12 1.453(8)
C1 C8 1.500(9)
C1 C10 1.552(8)
C1 C2 1.580(8)
C1 H1 0.9601
C2 C3 1.513(10)
C2 C5 1.519(9)
C2 C4 1.551(9)
C3 H3A 0.9599
C3 H3B 0.9598
C3 H3C 0.9601
C4 H4A 0.9601
C4 H4B 0.9600
C4 H4C 0.9602
C5 C6 1.520(9)
C5 H5 0.9600
C6 C7 1.536(9)
C6 H6A 0.9599
C6 H6B 0.9600
C7 C8 1.527(9)
C7 H7 0.9600
C8 C9 1.315(10)
C9 H9A 0.9599
C9 H9B 0.9600
C10 C11 1.502(10)
C10 H10A 0.9601
C10 H10B 0.9599
C11 C12 1.533(9)
C11 H11A 0.9601
C11 H11B 0.9601
C12 C13 1.497(10)
C12 C14 1.513(10)
C13 H13A 0.9600
C13 H13B 0.9600
C13 H13C 0.9600
C14 C15 1.311(13)
C14 H14 0.9600
C15 H15A 0.9599
C15 H15B 0.9599

loop_
_cod_related_entry_id
_cod_related_entry_database
_cod_related_entry_code
1 ChemSpider 9314804
